data_4341814
loop_
_publ_author_name
'Chen, Xiang-Yi'
'Wei, Rong-Jia'
'Zheng, Lan-Sun'
'Tao, Jun'

_publ_section_title
;
 Valence Tautomeric Transitions of Three One-Dimensional Cobalt Complexes.
;
_journal_name_full 'Inorganic chemistry'
_journal_page_first 141125084744006
_journal_paper_doi 10.1021/ic502471v
_journal_year 2014
_chemical_formula_moiety 'C44 H52 Co N2 O4'
_chemical_formula_sum 'C44 H52 Co N2 O4'
_chemical_formula_weight 731.81
_space_group_crystal_system triclinic
_space_group_IT_number 2
_space_group_name_Hall '-P 1'
_space_group_name_H-M_alt 'P -1'
_symmetry_space_group_name_Hall '-P 1'
_symmetry_space_group_name_H-M 'P -1'
_atom_sites_solution_hydrogens geom
_atom_sites_solution_primary iterative
_atom_sites_solution_secondary difmap
_cell_angle_alpha 100.843(5)
_cell_angle_beta 99.057(8)
_cell_angle_gamma 100.687(7)
_cell_formula_units_Z 3
_cell_length_a 15.2442(15)
_cell_length_b 15.2808(8)
_cell_length_c 16.9964(10)
_cell_measurement_reflns_used 4302
_cell_measurement_temperature 300(2)
_cell_measurement_theta_max 62.4190
_cell_measurement_theta_min 3.7400
_cell_volume 3744.4(5)
_computing_molecular_graphics
;
O. V. Dolomanov, L. J. Bourhis, R. J. Gildea, J. A. K. Howard and H. Puschmann,
OLEX2: a complete structure solution, refinement and analysis program.
J. Appl. Cryst. (2009). 42, 339-341.
;
_computing_publication_material
;
O. V. Dolomanov, L. J. Bourhis, R. J. Gildea, J. A. K. Howard and H. Puschmann,
OLEX2: a complete structure solution, refinement and analysis program.
J. Appl. Cryst. (2009). 42, 339-341.
;
_computing_structure_refinement
;
SHELXL, G.M. Sheldrick, Acta Cryst.
(2008). A64, 112-122
;
_computing_structure_solution 'J. Appl. Cryst. (2007) 40, 786-790'
_diffrn_ambient_temperature 300(2)
_diffrn_measured_fraction_theta_full 0.971
_diffrn_measured_fraction_theta_max 0.971
_diffrn_measurement_device_type 'SuperNova, Dual, Cu at zero, Atlas'
_diffrn_measurement_method '\w scans'
_diffrn_radiation_monochromator graphite
_diffrn_radiation_type CuK\a
_diffrn_radiation_wavelength 1.54184
_diffrn_reflns_av_R_equivalents 0.1139
_diffrn_reflns_av_unetI/netI 0.1340
_diffrn_reflns_limit_h_max 18
_diffrn_reflns_limit_h_min -17
_diffrn_reflns_limit_k_max 18
_diffrn_reflns_limit_k_min -10
_diffrn_reflns_limit_l_max 19
_diffrn_reflns_limit_l_min -19
_diffrn_reflns_number 23567
_diffrn_reflns_theta_full 66.34
_diffrn_reflns_theta_max 66.34
_diffrn_reflns_theta_min 3.57
_diffrn_source 'fine-focus sealed tube'
_diffrn_standards_decay_% 0
_diffrn_standards_interval_count 0
_diffrn_standards_interval_time 0
_diffrn_standards_number 0
_exptl_absorpt_coefficient_mu 2.960
_exptl_absorpt_correction_T_max 1.00000
_exptl_absorpt_correction_T_min 0.76754
_exptl_absorpt_correction_type multi-scan
_exptl_absorpt_process_details
;
CrysAlisPro, Agilent Technologies,
Version 1.171.36.20 (release 27-06-2012 CrysAlis171 .NET)
(compiled Jul 11 2012,15:38:31)
Empirical absorption correction using spherical harmonics,
 implemented in SCALE3 ABSPACK scaling algorithm.
;
_exptl_crystal_colour dark_green
_exptl_crystal_density_diffrn 0.974
_exptl_crystal_density_method 'not measured'
_exptl_crystal_description block
_exptl_crystal_F_000 1167
_exptl_crystal_size_max 0.18
_exptl_crystal_size_mid 0.15
_exptl_crystal_size_min 0.03
_platon_squeeze_details
;
Approximately 13.8% of the unit cell volume comprises a large region of
disordered solvent which could not be modeled as discrete atomic sites.
We employed PLATON SQUEEZE to calculate the contribution to the diffraction
from the solvent region and thereby produced a set of solvent-free diffraction
intensities. SQUEEZE estimated a total count of 175 electrons per unit cell.
According to the final formula which was calculated from TGA combined with 
elemental analysis data, these electrons were assigned to be 4 acetonitrile and 
4 water molecules per unit cell. 
;
_refine_diff_density_max 0.476
_refine_diff_density_min -0.430
_refine_diff_density_rms 0.169
_refine_ls_extinction_method none
_refine_ls_goodness_of_fit_ref 1.070
_refine_ls_hydrogen_treatment constr
_refine_ls_matrix_type full
_refine_ls_number_parameters 709
_refine_ls_number_reflns 12385
_refine_ls_number_restraints 0
_refine_ls_restrained_S_all 1.070
_refine_ls_R_factor_all 0.1485
_refine_ls_R_factor_gt 0.0944
_refine_ls_shift/su_max 0.000
_refine_ls_shift/su_mean 0.000
_refine_ls_structure_factor_coef Fsqd
_refine_ls_weighting_details 'calc w=1/[\s^2^(Fo^2^)+(0.1000P)^2^+0.0000P] where P=(Fo^2^+2Fc^2^)/3'
_refine_ls_weighting_scheme calc
_refine_ls_wR_factor_gt 0.2372
_refine_ls_wR_factor_ref 0.2625
_reflns_number_gt 6219
_reflns_number_total 12385
_reflns_threshold_expression >2sigma(I)
_cod_data_source_file ic502471v_si_002.cif
_cod_data_source_block 3Sat300K
_cod_database_code 4341814

loop_
_space_group_symop_id
_space_group_symop_operation_xyz
1 'x, y, z'
2 '-x, -y, -z'

loop_
_atom_site_label
_atom_site_type_symbol
_atom_site_fract_x
_atom_site_fract_y
_atom_site_fract_z
_atom_site_U_iso_or_equiv
_atom_site_adp_type
_atom_site_occupancy
_atom_site_symmetry_multiplicity
_atom_site_calc_flag
_atom_site_refinement_flags
Co1 Co 0.16128(12) 0.30844(14) 0.25020(13) 0.0534(7) Uani 1 1 d .
Co2 Co 0.5000 0.0000 0.5000 0.0528(9) Uani 1 2 d S
O1 O 0.1948(6) 0.3764(6) 0.3680(6) 0.067(3) Uani 1 1 d .
O2 O 0.1460(5) 0.1927(6) 0.2937(6) 0.060(2) Uani 1 1 d .
O3 O 0.1726(6) 0.4251(6) 0.2052(6) 0.059(2) Uani 1 1 d .
O4 O 0.1288(6) 0.2419(7) 0.1295(6) 0.068(3) Uani 1 1 d .
O5 O 0.4037(6) -0.0351(5) 0.4085(5) 0.056(2) Uani 1 1 d .
O6 O 0.5780(6) 0.0037(5) 0.4231(6) 0.058(2) Uani 1 1 d .
N1 N 1.0270(7) 0.3113(8) 0.2461(8) 0.064(3) Uani 1 1 d .
N2 N 0.2971(7) 0.3042(8) 0.2556(7) 0.061(3) Uani 1 1 d .
N3 N 0.4975(6) 0.1287(5) 0.5012(7) 0.049(3) Uani 1 1 d .
C1 C 0.9688(8) 0.2336(10) 0.2100(9) 0.067(4) Uani 1 1 d .
H1 H 0.9882 0.1824 0.1864 0.081 Uiso 1 1 calc R
C2 C 0.8780(9) 0.2314(10) 0.2087(10) 0.070(4) Uani 1 1 d .
H2 H 0.8346 0.1793 0.1802 0.084 Uiso 1 1 calc R
C3 C 0.8502(8) 0.3059(9) 0.2493(9) 0.060(4) Uani 1 1 d .
C4 C 0.9177(9) 0.3829(10) 0.2889(11) 0.079(5) Uani 1 1 d .
H4 H 0.9027 0.4349 0.3164 0.095 Uiso 1 1 calc R
C5 C 1.0077(9) 0.3810(10) 0.2869(11) 0.075(5) Uani 1 1 d .
H5 H 1.0539 0.4308 0.3153 0.090 Uiso 1 1 calc R
C6 C 0.7532(8) 0.3066(10) 0.2510(10) 0.066(4) Uani 1 1 d .
C7 C 0.7274(9) 0.3541(11) 0.3174(10) 0.076(5) Uani 1 1 d .
H7 H 0.7718 0.3872 0.3625 0.091 Uiso 1 1 calc R
C8 C 0.6371(9) 0.3538(11) 0.3184(10) 0.077(5) Uani 1 1 d .
H8 H 0.6215 0.3880 0.3633 0.092 Uiso 1 1 calc R
C9 C 0.5691(9) 0.3028(10) 0.2529(10) 0.068(4) Uani 1 1 d .
C10 C 0.5937(9) 0.2529(12) 0.1870(10) 0.079(5) Uani 1 1 d .
H10 H 0.5487 0.2167 0.1437 0.095 Uiso 1 1 calc R
C11 C 0.6837(9) 0.2560(12) 0.1841(10) 0.078(5) Uani 1 1 d .
H11 H 0.6991 0.2244 0.1378 0.094 Uiso 1 1 calc R
C12 C 0.3162(9) 0.2273(11) 0.2358(10) 0.074(5) Uani 1 1 d .
H12 H 0.2700 0.1747 0.2185 0.089 Uiso 1 1 calc R
C13 C 0.4076(10) 0.2213(11) 0.2398(11) 0.078(5) Uani 1 1 d .
H13 H 0.4246 0.1654 0.2329 0.094 Uiso 1 1 calc R
C14 C 0.4718(9) 0.3043(10) 0.2547(9) 0.063(4) Uani 1 1 d .
C15 C 0.4443(10) 0.3842(11) 0.2740(12) 0.083(5) Uani 1 1 d .
H15 H 0.4872 0.4393 0.2890 0.099 Uiso 1 1 calc R
C16 C 0.3528(8) 0.3839(9) 0.2714(10) 0.064(4) Uani 1 1 d .
H16 H 0.3323 0.4379 0.2804 0.077 Uiso 1 1 calc R
C17 C 0.1815(8) 0.3170(8) 0.4113(8) 0.057(3) Uani 1 1 d .
C18 C 0.1933(11) 0.3453(10) 0.4945(9) 0.067(4) Uani 1 1 d .
H18 H 0.2096 0.4075 0.5183 0.080 Uiso 1 1 calc R
C19 C 0.1816(14) 0.2833(12) 0.5439(11) 0.085(5) Uani 1 1 d .
C20 C 0.1576(12) 0.1920(11) 0.5051(10) 0.077(4) Uani 1 1 d .
H20 H 0.1489 0.1500 0.5378 0.092 Uiso 1 1 calc R
C21 C 0.1454(10) 0.1571(10) 0.4219(9) 0.067(4) Uani 1 1 d .
C22 C 0.1574(8) 0.2203(8) 0.3723(7) 0.053(3) Uani 1 1 d .
C23 C 0.196(2) 0.3171(15) 0.6374(11) 0.109(7) Uani 1 1 d .
C24 C 0.155(3) 0.397(2) 0.6564(17) 0.196(17) Uani 1 1 d .
H24A H 0.1910 0.4492 0.6440 0.293 Uiso 1 1 calc R
H24B H 0.1520 0.4101 0.7134 0.293 Uiso 1 1 calc R
H24C H 0.0942 0.3840 0.6241 0.293 Uiso 1 1 calc R
C25 C 0.288(3) 0.338(3) 0.6718(15) 0.22(2) Uani 1 1 d .
H25A H 0.3192 0.3016 0.6382 0.331 Uiso 1 1 calc R
H25B H 0.2968 0.3260 0.7255 0.331 Uiso 1 1 calc R
H25C H 0.3131 0.4018 0.6754 0.331 Uiso 1 1 calc R
C26 C 0.142(3) 0.248(2) 0.6737(17) 0.207(19) Uani 1 1 d .
H26A H 0.0800 0.2308 0.6441 0.310 Uiso 1 1 calc R
H26B H 0.1434 0.2744 0.7299 0.310 Uiso 1 1 calc R
H26C H 0.1678 0.1952 0.6701 0.310 Uiso 1 1 calc R
C27 C 0.1115(12) 0.0561(10) 0.3789(11) 0.076(4) Uani 1 1 d .
C28 C 0.1220(19) -0.0035(14) 0.4489(14) 0.122(8) Uani 1 1 d .
H28A H 0.1850 0.0074 0.4744 0.183 Uiso 1 1 calc R
H28B H 0.0997 -0.0673 0.4241 0.183 Uiso 1 1 calc R
H28C H 0.0874 0.0145 0.4893 0.183 Uiso 1 1 calc R
C29 C 0.0152(13) 0.0375(14) 0.3392(12) 0.102(6) Uani 1 1 d .
H29A H -0.0198 0.0572 0.3787 0.153 Uiso 1 1 calc R
H29B H -0.0065 -0.0268 0.3165 0.153 Uiso 1 1 calc R
H29C H 0.0089 0.0701 0.2962 0.153 Uiso 1 1 calc R
C30 C 0.1715(14) 0.0234(11) 0.3207(13) 0.098(6) Uani 1 1 d .
H30A H 0.1693 0.0557 0.2774 0.147 Uiso 1 1 calc R
H30B H 0.1496 -0.0410 0.2980 0.147 Uiso 1 1 calc R
H30C H 0.2331 0.0348 0.3500 0.147 Uiso 1 1 calc R
C31 C 0.1592(10) 0.4002(9) 0.1283(8) 0.063(4) Uani 1 1 d .
C32 C 0.1673(13) 0.4675(12) 0.0835(11) 0.087(5) Uani 1 1 d .
H32 H 0.1821 0.5291 0.1093 0.105 Uiso 1 1 calc R
C33 C 0.1526(17) 0.4395(16) -0.0013(12) 0.113(8) Uani 1 1 d .
C34 C 0.1272(17) 0.3477(14) -0.0400(12) 0.108(7) Uani 1 1 d .
H34 H 0.1142 0.3330 -0.0968 0.130 Uiso 1 1 calc R
C35 C 0.1196(13) 0.2752(13) 0.0001(11) 0.091(6) Uani 1 1 d .
C36 C 0.1362(9) 0.3034(9) 0.0878(8) 0.062(4) Uani 1 1 d .
C37 C 0.157(3) 0.510(2) -0.0551(15) 0.158(13) Uani 1 1 d .
C38 C 0.230(3) 0.506(2) -0.101(2) 0.22(2) Uani 1 1 d .
H38A H 0.2825 0.4951 -0.0677 0.330 Uiso 1 1 calc R
H38B H 0.2469 0.5624 -0.1175 0.330 Uiso 1 1 calc R
H38C H 0.2098 0.4567 -0.1491 0.330 Uiso 1 1 calc R
C39 C 0.175(4) 0.6068(17) -0.002(2) 0.30(4) Uani 1 1 d .
H39A H 0.1492 0.6451 -0.0339 0.452 Uiso 1 1 calc R
H39B H 0.2398 0.6307 0.0147 0.452 Uiso 1 1 calc R
H39C H 0.1481 0.6054 0.0447 0.452 Uiso 1 1 calc R
C40 C 0.069(3) 0.490(3) -0.120(2) 0.22(2) Uani 1 1 d .
H40A H 0.0519 0.4253 -0.1438 0.330 Uiso 1 1 calc R
H40B H 0.0794 0.5227 -0.1614 0.330 Uiso 1 1 calc R
H40C H 0.0217 0.5081 -0.0944 0.330 Uiso 1 1 calc R
C41 C 0.0957(17) 0.1744(14) -0.0421(11) 0.098(6) Uani 1 1 d .
C42 C 0.163(2) 0.1238(18) -0.0177(16) 0.143(10) Uani 1 1 d .
H42A H 0.2227 0.1571 -0.0189 0.215 Uiso 1 1 calc R
H42B H 0.1502 0.0651 -0.0547 0.215 Uiso 1 1 calc R
H42C H 0.1612 0.1156 0.0367 0.215 Uiso 1 1 calc R
C43 C 0.087(3) 0.1601(18) -0.1361(15) 0.195(18) Uani 1 1 d .
H43A H 0.0434 0.1928 -0.1569 0.293 Uiso 1 1 calc R
H43B H 0.0659 0.0962 -0.1610 0.293 Uiso 1 1 calc R
H43C H 0.1447 0.1826 -0.1485 0.293 Uiso 1 1 calc R
C44 C 0.0027(19) 0.1314(16) -0.0262(16) 0.143(10) Uani 1 1 d .
H44A H 0.0030 0.1468 0.0313 0.214 Uiso 1 1 calc R
H44B H -0.0091 0.0662 -0.0446 0.214 Uiso 1 1 calc R
H44C H -0.0440 0.1544 -0.0553 0.214 Uiso 1 1 calc R
C45 C 0.4343(9) -0.0334(8) 0.3385(8) 0.057(3) Uani 1 1 d .
C46 C 0.3782(11) -0.0530(10) 0.2628(10) 0.074(4) Uani 1 1 d .
H46 H 0.3154 -0.0696 0.2582 0.088 Uiso 1 1 calc R
C47 C 0.4150(12) -0.0482(12) 0.1918(11) 0.086(5) Uani 1 1 d .
C48 C 0.5110(12) -0.0279(11) 0.2018(10) 0.081(5) Uani 1 1 d .
H48 H 0.5364 -0.0259 0.1557 0.098 Uiso 1 1 calc R
C49 C 0.5680(10) -0.0112(9) 0.2761(10) 0.067(4) Uani 1 1 d .
C50 C 0.5309(9) -0.0152(8) 0.3478(8) 0.059(4) Uani 1 1 d .
C51 C 0.3559(15) -0.0709(16) 0.1055(11) 0.103(6) Uani 1 1 d .
C52 C 0.258(2) -0.082(5) 0.1068(17) 0.31(4) Uani 1 1 d .
H52A H 0.2367 -0.1366 0.1250 0.461 Uiso 1 1 calc R
H52B H 0.2243 -0.0868 0.0527 0.461 Uiso 1 1 calc R
H52C H 0.2482 -0.0302 0.1433 0.461 Uiso 1 1 calc R
C53 C 0.375(4) -0.158(3) 0.059(2) 0.27(3) Uani 1 1 d .
H53A H 0.4266 -0.1436 0.0351 0.401 Uiso 1 1 calc R
H53B H 0.3225 -0.1894 0.0174 0.401 Uiso 1 1 calc R
H53C H 0.3865 -0.1967 0.0965 0.401 Uiso 1 1 calc R
C54 C 0.383(2) -0.009(4) 0.058(2) 0.22(2) Uani 1 1 d .
H54A H 0.3423 0.0322 0.0557 0.331 Uiso 1 1 calc R
H54B H 0.3815 -0.0416 0.0034 0.331 Uiso 1 1 calc R
H54C H 0.4438 0.0259 0.0817 0.331 Uiso 1 1 calc R
C55 C 0.6729(11) 0.0091(12) 0.2845(11) 0.080(5) Uani 1 1 d .
C56 C 0.7110(13) -0.0671(15) 0.3194(15) 0.109(7) Uani 1 1 d .
H56A H 0.6898 -0.0728 0.3689 0.163 Uiso 1 1 calc R
H56B H 0.7763 -0.0511 0.3308 0.163 Uiso 1 1 calc R
H56C H 0.6901 -0.1242 0.2800 0.163 Uiso 1 1 calc R
C57 C 0.7151(13) 0.1017(13) 0.3401(13) 0.102(6) Uani 1 1 d .
H57A H 0.6882 0.1472 0.3198 0.153 Uiso 1 1 calc R
H57B H 0.7795 0.1157 0.3417 0.153 Uiso 1 1 calc R
H57C H 0.7044 0.1010 0.3942 0.153 Uiso 1 1 calc R
C58 C 0.7013(15) 0.0105(17) 0.2008(13) 0.118(8) Uani 1 1 d .
H58A H 0.6875 -0.0507 0.1682 0.176 Uiso 1 1 calc R
H58B H 0.7655 0.0357 0.2096 0.176 Uiso 1 1 calc R
H58C H 0.6683 0.0473 0.1730 0.176 Uiso 1 1 calc R
C59 C 0.5754(10) 0.1901(9) 0.5096(10) 0.069(4) Uani 1 1 d .
H59 H 0.6299 0.1707 0.5150 0.082 Uiso 1 1 calc R
C60 C 0.5778(10) 0.2783(9) 0.5104(11) 0.080(5) Uani 1 1 d .
H60 H 0.6335 0.3186 0.5169 0.096 Uiso 1 1 calc R
C61 C 0.4985(10) 0.3103(9) 0.5018(9) 0.066(4) Uani 1 1 d .
C62 C 0.4191(9) 0.2452(8) 0.4945(10) 0.070(4) Uani 1 1 d .
H62 H 0.3632 0.2620 0.4899 0.084 Uiso 1 1 calc R
C63 C 0.4230(10) 0.1572(9) 0.4942(10) 0.070(4) Uani 1 1 d .
H63 H 0.3686 0.1150 0.4885 0.085 Uiso 1 1 calc R
C64 C 0.4985(9) 0.4082(8) 0.5014(9) 0.059(3) Uani 1 1 d .
C65 C 0.4201(10) 0.4354(9) 0.4760(11) 0.077(5) Uani 1 1 d .
H65 H 0.3653 0.3922 0.4588 0.093 Uiso 1 1 calc R
C66 C 0.4209(10) 0.5223(9) 0.4753(10) 0.071(4) Uani 1 1 d .
H66 H 0.3660 0.5381 0.4589 0.085 Uiso 1 1 calc R

loop_
_atom_site_aniso_label
_atom_site_aniso_U_11
_atom_site_aniso_U_22
_atom_site_aniso_U_33
_atom_site_aniso_U_23
_atom_site_aniso_U_13
_atom_site_aniso_U_12
Co1 0.0323(10) 0.0656(14) 0.0593(13) 0.0058(10) 0.0189(8) 0.0032(8)
Co2 0.0513(16) 0.0339(14) 0.069(2) 0.0026(12) 0.0192(13) 0.0025(11)
O1 0.048(5) 0.058(5) 0.091(7) 0.004(5) 0.028(5) 0.004(4)
O2 0.037(4) 0.072(6) 0.067(6) 0.007(5) 0.015(4) 0.008(4)
O3 0.043(5) 0.063(5) 0.074(7) 0.021(5) 0.013(4) 0.011(4)
O4 0.046(5) 0.080(6) 0.075(7) 0.009(5) 0.027(5) 0.001(4)
O5 0.053(5) 0.048(5) 0.064(6) 0.004(4) 0.019(4) 0.004(4)
O6 0.060(5) 0.047(5) 0.060(6) -0.001(4) 0.016(4) 0.003(4)
N1 0.039(6) 0.070(7) 0.080(8) 0.011(6) 0.024(5) 0.002(5)
N2 0.054(6) 0.071(7) 0.061(7) 0.011(6) 0.022(5) 0.014(6)
N3 0.047(6) 0.019(4) 0.085(8) 0.011(4) 0.012(5) 0.016(4)
C1 0.038(7) 0.064(8) 0.087(10) -0.009(7) 0.015(6) 0.004(6)
C2 0.044(7) 0.067(9) 0.095(11) 0.007(8) 0.027(7) 0.003(6)
C3 0.036(6) 0.068(8) 0.073(9) 0.007(7) 0.020(6) 0.004(6)
C4 0.039(7) 0.067(9) 0.122(14) -0.005(9) 0.025(8) 0.006(6)
C5 0.043(7) 0.062(8) 0.108(12) -0.011(8) 0.025(7) 0.003(6)
C6 0.032(6) 0.075(9) 0.092(11) 0.014(8) 0.027(7) 0.009(6)
C7 0.044(7) 0.084(10) 0.085(11) -0.008(8) 0.016(7) 0.002(7)
C8 0.038(7) 0.095(11) 0.090(11) -0.005(9) 0.025(7) 0.011(7)
C9 0.037(7) 0.078(9) 0.087(11) 0.012(8) 0.018(7) 0.007(6)
C10 0.038(7) 0.106(12) 0.084(11) -0.001(9) 0.015(7) 0.011(7)
C11 0.039(7) 0.119(13) 0.069(10) -0.002(9) 0.021(7) 0.015(7)
C12 0.037(7) 0.074(9) 0.102(12) -0.010(8) 0.028(7) 0.009(6)
C13 0.047(8) 0.073(9) 0.112(13) 0.012(9) 0.023(8) 0.008(7)
C14 0.039(7) 0.068(9) 0.080(10) 0.006(7) 0.022(6) 0.008(6)
C15 0.052(8) 0.069(10) 0.116(14) 0.001(9) 0.030(8) -0.006(7)
C16 0.030(6) 0.051(7) 0.109(12) 0.013(7) 0.019(6) 0.003(5)
C17 0.044(7) 0.054(7) 0.071(9) 0.008(7) 0.025(6) 0.000(5)
C18 0.079(10) 0.060(8) 0.061(9) 0.006(7) 0.028(7) 0.012(7)
C19 0.108(14) 0.074(11) 0.077(11) 0.012(9) 0.036(10) 0.017(9)
C20 0.101(12) 0.083(10) 0.064(10) 0.026(8) 0.043(9) 0.034(9)
C21 0.055(8) 0.079(9) 0.062(9) 0.009(7) 0.022(7) -0.001(7)
C22 0.043(6) 0.070(8) 0.048(8) 0.010(6) 0.024(5) 0.010(6)
C23 0.18(2) 0.099(14) 0.052(10) 0.012(10) 0.027(13) 0.041(14)
C24 0.37(6) 0.15(2) 0.11(2) -0.001(17) 0.10(3) 0.13(3)
C25 0.19(4) 0.35(6) 0.056(14) -0.04(2) -0.009(18) 0.02(3)
C26 0.41(6) 0.15(2) 0.10(2) 0.032(18) 0.14(3) 0.08(3)
C27 0.084(11) 0.058(8) 0.088(11) 0.015(8) 0.035(9) 0.007(7)
C28 0.17(2) 0.085(13) 0.107(16) 0.027(11) 0.035(15) 0.000(13)
C29 0.081(12) 0.113(15) 0.100(14) 0.029(11) 0.017(10) -0.012(11)
C30 0.109(14) 0.065(10) 0.122(16) 0.009(10) 0.051(12) 0.014(9)
C31 0.062(8) 0.079(10) 0.049(8) 0.015(7) 0.023(6) 0.008(7)
C32 0.102(13) 0.077(11) 0.079(12) 0.013(9) 0.032(10) 0.004(9)
C33 0.141(19) 0.115(16) 0.077(13) 0.036(12) 0.036(12) -0.015(13)
C34 0.16(2) 0.095(14) 0.060(11) 0.024(10) 0.017(11) -0.005(13)
C35 0.092(13) 0.088(12) 0.078(12) 0.001(9) 0.020(9) -0.008(9)
C36 0.053(8) 0.076(9) 0.056(8) 0.016(7) 0.024(6) 0.000(6)
C37 0.26(4) 0.14(2) 0.075(15) 0.046(15) 0.04(2) 0.02(2)
C38 0.32(5) 0.20(3) 0.12(2) 0.07(2) 0.08(3) -0.06(3)
C39 0.71(11) 0.063(15) 0.14(3) 0.052(17) 0.11(4) 0.06(3)
C40 0.25(5) 0.24(4) 0.20(4) 0.17(3) 0.02(3) 0.05(3)
C41 0.138(19) 0.084(12) 0.066(11) 0.008(9) 0.016(11) 0.019(12)
C42 0.18(3) 0.122(19) 0.119(19) -0.012(15) 0.053(19) 0.034(18)
C43 0.38(6) 0.099(18) 0.080(16) -0.008(13) 0.04(2) 0.03(2)
C44 0.15(2) 0.104(16) 0.13(2) -0.005(14) -0.005(17) -0.027(16)
C45 0.068(8) 0.039(6) 0.057(8) -0.003(5) 0.023(7) 0.003(6)
C46 0.072(10) 0.075(10) 0.067(10) -0.002(8) 0.023(8) 0.009(7)
C47 0.079(11) 0.091(12) 0.076(11) -0.003(9) 0.013(9) 0.017(9)
C48 0.083(11) 0.088(11) 0.062(10) -0.008(8) 0.031(9) 0.003(9)
C49 0.068(9) 0.049(7) 0.077(10) 0.000(7) 0.025(8) 0.004(6)
C50 0.068(8) 0.037(6) 0.068(9) 0.000(6) 0.024(7) 0.003(6)
C51 0.113(16) 0.127(16) 0.057(11) -0.006(11) 0.013(10) 0.028(12)
C52 0.085(19) 0.68(11) 0.081(18) 0.01(3) -0.028(15) 0.01(4)
C53 0.36(7) 0.24(4) 0.12(3) -0.08(3) -0.07(3) 0.10(4)
C54 0.15(3) 0.40(7) 0.13(2) 0.14(4) 0.00(2) 0.02(3)
C55 0.070(10) 0.087(11) 0.084(11) 0.012(9) 0.034(8) 0.006(8)
C56 0.077(12) 0.127(16) 0.140(19) 0.050(14) 0.040(12) 0.031(11)
C57 0.075(11) 0.105(14) 0.113(15) 0.016(11) 0.033(10) -0.016(10)
C58 0.097(15) 0.149(19) 0.103(15) 0.008(14) 0.042(12) 0.018(13)
C59 0.058(8) 0.054(8) 0.099(12) 0.027(7) 0.027(8) 0.006(6)
C60 0.053(8) 0.044(8) 0.125(14) -0.010(8) 0.032(8) -0.017(6)
C61 0.060(8) 0.046(7) 0.079(10) -0.003(6) 0.031(7) -0.014(6)
C62 0.049(7) 0.039(7) 0.113(12) 0.002(7) 0.031(8) -0.009(6)
C63 0.054(8) 0.047(8) 0.098(11) -0.001(7) 0.026(7) -0.011(6)
C64 0.042(7) 0.048(7) 0.075(9) -0.005(6) 0.017(6) -0.005(5)
C65 0.055(9) 0.039(7) 0.121(14) -0.009(7) 0.026(8) -0.012(6)
C66 0.053(8) 0.041(7) 0.107(12) 0.007(7) 0.015(8) -0.009(6)

loop_
_atom_type_symbol
_atom_type_description
_atom_type_scat_dispersion_real
_atom_type_scat_dispersion_imag
_atom_type_scat_source
C C 0.0181 0.0091 'International Tables Vol C Tables 4.2.6.8 and 6.1.1.4'
H H 0.0000 0.0000 'International Tables Vol C Tables 4.2.6.8 and 6.1.1.4'
N N 0.0311 0.0180 'International Tables Vol C Tables 4.2.6.8 and 6.1.1.4'
O O 0.0492 0.0322 'International Tables Vol C Tables 4.2.6.8 and 6.1.1.4'
Co Co -2.3653 3.6143 'International Tables Vol C Tables 4.2.6.8 and 6.1.1.4'

loop_
_geom_angle_atom_site_label_1
_geom_angle_atom_site_label_2
_geom_angle_atom_site_label_3
_geom_angle
_geom_angle_site_symmetry_1
_geom_angle_site_symmetry_3
O1 Co1 O2 86.2(4) . .
O1 Co1 O3 94.3(4) . .
O1 Co1 O4 178.6(4) . .
O1 Co1 N1 91.4(4) . 1_455
O1 Co1 N2 88.2(4) . .
O2 Co1 O3 178.3(3) . .
O2 Co1 O4 95.1(4) . .
O2 Co1 N1 91.6(4) . 1_455
O2 Co1 N2 87.6(4) . .
O3 Co1 N2 94.1(4) . .
O4 Co1 O3 84.5(4) . .
O4 Co1 N2 91.3(4) . .
N1 Co1 O3 86.8(4) 1_455 .
N1 Co1 O4 89.1(4) 1_455 .
N1 Co1 N2 179.1(5) 1_455 .
O5 Co2 O5 179.999(1) 2_656 .
O5 Co2 O6 85.8(4) . .
O5 Co2 O6 94.2(4) 2_656 .
O5 Co2 O6 85.8(4) 2_656 2_656
O5 Co2 O6 94.2(4) . 2_656
O5 Co2 N3 91.1(4) 2_656 .
O5 Co2 N3 88.9(4) . .
O5 Co2 N3 91.1(4) . 2_656
O5 Co2 N3 88.9(4) 2_656 2_656
O6 Co2 O6 180.0(3) 2_656 .
O6 Co2 N3 91.2(4) 2_656 .
O6 Co2 N3 88.8(4) . .
O6 Co2 N3 91.2(4) . 2_656
O6 Co2 N3 88.8(4) 2_656 2_656
N3 Co2 N3 179.998(2) 2_656 .
C17 O1 Co1 107.1(8) . .
C22 O2 Co1 105.3(8) . .
C31 O3 Co1 107.0(8) . .
C36 O4 Co1 106.9(8) . .
C45 O5 Co2 111.6(7) . .
C50 O6 Co2 111.3(8) . .
C1 N1 Co1 115.2(9) . 1_655
C5 N1 Co1 118.5(9) . 1_655
C5 N1 C1 125.6(11) . .
C12 N2 Co1 118.0(9) . .
C12 N2 C16 126.9(12) . .
C16 N2 Co1 114.7(9) . .
C59 N3 Co2 119.9(9) . .
C63 N3 Co2 122.5(8) . .
C63 N3 C59 117.7(11) . .
N1 C1 C2 117.1(13) . .
C1 C2 C3 120.9(12) . .
C2 C3 C6 123.1(11) . .
C4 C3 C2 117.0(12) . .
C4 C3 C6 119.8(12) . .
C5 C4 C3 119.1(13) . .
N1 C5 C4 119.8(12) . .
C7 C6 C3 121.9(13) . .
C7 C6 C11 117.7(12) . .
C11 C6 C3 120.4(12) . .
C6 C7 C8 121.4(14) . .
C7 C8 C9 120.6(14) . .
C8 C9 C14 119.8(13) . .
C10 C9 C8 118.7(12) . .
C10 C9 C14 121.4(13) . .
C11 C10 C9 120.9(14) . .
C10 C11 C6 120.6(13) . .
N2 C12 C13 119.8(13) . .
C14 C13 C12 116.4(15) . .
C13 C14 C9 119.3(13) . .
C15 C14 C9 121.6(12) . .
C15 C14 C13 119.0(13) . .
C14 C15 C16 120.6(12) . .
N2 C16 C15 116.6(13) . .
O1 C17 C18 119.6(11) . .
O1 C17 C22 119.8(11) . .
C18 C17 C22 120.6(12) . .
C17 C18 C19 121.5(13) . .
C18 C19 C23 120.3(15) . .
C20 C19 C18 116.6(15) . .
C20 C19 C23 123.0(16) . .
C19 C20 C21 126.0(15) . .
C20 C21 C22 117.1(13) . .
C20 C21 C27 125.4(14) . .
C22 C21 C27 117.3(12) . .
O2 C22 C17 121.2(11) . .
O2 C22 C21 120.6(11) . .
C21 C22 C17 118.2(11) . .
C24 C23 C19 110(2) . .
C24 C23 C26 103(3) . .
C25 C23 C19 110(2) . .
C25 C23 C24 111(3) . .
C25 C23 C26 113(3) . .
C26 C23 C19 110.7(19) . .
C21 C27 C28 107.4(14) . .
C29 C27 C21 110.4(15) . .
C29 C27 C28 109.1(14) . .
C29 C27 C30 112.7(16) . .
C30 C27 C21 112.7(12) . .
C30 C27 C28 104.2(16) . .
O3 C31 C32 118.0(13) . .
O3 C31 C36 120.9(12) . .
C32 C31 C36 121.1(13) . .
C31 C32 C33 117.8(16) . .
C32 C33 C37 121(2) . .
C34 C33 C32 121.1(18) . .
C34 C33 C37 118.0(18) . .
C33 C34 C35 125.0(17) . .
C34 C35 C36 114.1(15) . .
C34 C35 C41 125.2(17) . .
C36 C35 C41 120.7(16) . .
O4 C36 C31 120.7(12) . .
O4 C36 C35 118.6(13) . .
C35 C36 C31 120.7(13) . .
C33 C37 C40 111(2) . .
C38 C37 C33 112(3) . .
C38 C37 C39 108(3) . .
C38 C37 C40 105(3) . .
C39 C37 C33 111(2) . .
C39 C37 C40 111(4) . .
C35 C41 C43 111.8(17) . .
C35 C41 C44 108.3(19) . .
C42 C41 C35 115(2) . .
C42 C41 C43 104(2) . .
C42 C41 C44 110(2) . .
C44 C41 C43 107(2) . .
O5 C45 C46 123.7(12) . .
O5 C45 C50 114.7(12) . .
C46 C45 C50 121.5(12) . .
C45 C46 C47 120.7(14) . .
C46 C47 C51 123.0(16) . .
C48 C47 C46 117.3(16) . .
C48 C47 C51 119.5(16) . .
C49 C48 C47 122.9(15) . .
C48 C49 C50 119.8(13) . .
C48 C49 C55 121.5(14) . .
C50 C49 C55 118.7(14) . .
O6 C50 C45 116.4(11) . .
O6 C50 C49 125.8(12) . .
C45 C50 C49 117.6(13) . .
C52 C51 C47 112.4(18) . .
C52 C51 C53 110(3) . .
C53 C51 C47 107(2) . .
C54 C51 C47 113(2) . .
C54 C51 C52 111(3) . .
C54 C51 C53 102(3) . .
C49 C55 C56 109.2(13) . .
C49 C55 C58 111.8(15) . .
C57 C55 C49 110.0(14) . .
C57 C55 C56 110.4(18) . .
C57 C55 C58 107.3(14) . .
C58 C55 C56 108.0(16) . .
N3 C59 C60 122.5(14) . .
C59 C60 C61 120.9(12) . .
C60 C61 C62 115.1(14) . .
C60 C61 C64 122.4(11) . .
C62 C61 C64 122.5(15) . .
C63 C62 C61 120.0(15) . .
N3 C63 C62 123.8(11) . .
C65 C64 C61 121.7(11) . .
C65 C64 C66 115.7(14) . 2_666
C66 C64 C61 122.5(14) 2_666 .
C66 C65 C64 121.2(12) . .
C65 C66 C64 123.0(15) . 2_666

loop_
_geom_bond_atom_site_label_1
_geom_bond_atom_site_label_2
_geom_bond_distance
_geom_bond_site_symmetry_2
Co1 O1 2.012(10) .
Co1 O2 2.030(9) .
Co1 O3 2.057(9) .
Co1 O4 2.048(9) .
Co1 N1 2.046(10) 1_455
Co1 N2 2.071(11) .
Co2 O5 1.881(9) .
Co2 O5 1.881(9) 2_656
Co2 O6 1.901(8) .
Co2 O6 1.901(8) 2_656
Co2 N3 1.971(8) .
Co2 N3 1.971(8) 2_656
O1 C17 1.279(14) .
O2 C22 1.295(13) .
O3 C31 1.264(14) .
O4 C36 1.278(15) .
O5 C45 1.347(13) .
O6 C50 1.317(15) .
N1 Co1 2.046(10) 1_655
N1 C1 1.318(16) .
N1 C5 1.267(17) .
N2 C12 1.260(18) .
N2 C16 1.304(16) .
N3 C59 1.339(16) .
N3 C63 1.286(18) .
C1 C2 1.374(19) .
C2 C3 1.39(2) .
C3 C4 1.390(18) .
C3 C6 1.485(17) .
C4 C5 1.382(19) .
C6 C7 1.38(2) .
C6 C11 1.41(2) .
C7 C8 1.379(19) .
C8 C9 1.39(2) .
C9 C10 1.38(2) .
C9 C14 1.492(18) .
C10 C11 1.373(19) .
C12 C13 1.40(2) .
C13 C14 1.404(19) .
C14 C15 1.36(2) .
C15 C16 1.39(2) .
C17 C18 1.371(19) .
C17 C22 1.454(15) .
C18 C19 1.38(2) .
C19 C20 1.38(2) .
C19 C23 1.54(3) .
C20 C21 1.38(2) .
C21 C22 1.40(2) .
C21 C27 1.53(2) .
C23 C24 1.48(4) .
C23 C25 1.39(4) .
C23 C26 1.50(4) .
C27 C28 1.63(3) .
C27 C29 1.47(3) .
C27 C30 1.53(2) .
C31 C32 1.39(2) .
C31 C36 1.460(17) .
C32 C33 1.39(3) .
C33 C34 1.39(3) .
C33 C37 1.53(3) .
C34 C35 1.40(3) .
C35 C36 1.44(2) .
C35 C41 1.52(3) .
C37 C38 1.47(5) .
C37 C39 1.53(4) .
C37 C40 1.54(5) .
C41 C42 1.45(4) .
C41 C43 1.55(3) .
C41 C44 1.53(3) .
C45 C46 1.37(2) .
C45 C50 1.424(16) .
C46 C47 1.42(2) .
C47 C48 1.41(2) .
C47 C51 1.54(3) .
C48 C49 1.37(2) .
C49 C50 1.429(19) .
C49 C55 1.55(2) .
C51 C52 1.48(4) .
C51 C53 1.51(4) .
C51 C54 1.41(4) .
C55 C56 1.56(3) .
C55 C57 1.51(2) .
C55 C58 1.55(3) .
C59 C60 1.34(2) .
C60 C61 1.38(2) .
C61 C62 1.390(16) .
C61 C64 1.50(2) .
C62 C63 1.36(2) .
C64 C65 1.37(2) .
C64 C66 1.414(16) 2_666
C65 C66 1.33(2) .
C66 C64 1.414(16) 2_666

loop_
_platon_squeeze_void_nr
_platon_squeeze_void_average_x
_platon_squeeze_void_average_y
_platon_squeeze_void_average_z
_platon_squeeze_void_volume
_platon_squeeze_void_count_electrons
_platon_squeeze_void_content
1 -0.064 0.500 0.564 516 175 ' '
